data_1503469
loop_
_publ_author_name
'Zheng, Cai-Juan'
'Shao, Chang-Lun'
'Guo, Zhi-Yong'
'Chen, Jian-Feng'
'Deng, Dong-Sheng'
'Yang, Kai-Lin'
'Chen, Yi-Yan'
'Fu, Xiu-Mei'
'She, Zhi-Gang'
'Lin, Yong-Cheng'
'Wang, Chang-Yun'

_publ_section_title
;
 Bioactive Hydroanthraquinones and Anthraquinone Dimers from a Soft
 Coral-Derived Alternaria sp. Fungus.
;
_journal_issue 2
_journal_name_full 'Journal of natural products'
_journal_page_first 189
_journal_page_last 197
_journal_paper_doi 10.1021/np200766d
_journal_volume 75
_journal_year 2012
_chemical_absolute_configuration rmad
_chemical_formula_sum 'C16 H20 O7'
_chemical_formula_weight 324.32
_chemical_name_systematic
; 
 ? 
;
_space_group_IT_number 19
_symmetry_cell_setting orthorhombic
_symmetry_space_group_name_Hall 'P 2ac 2ab'
_symmetry_space_group_name_H-M 'P 21 21 21'
_atom_sites_solution_hydrogens geom
_atom_sites_solution_primary direct
_atom_sites_solution_secondary difmap
_audit_creation_method SHELXL-97
_cell_angle_alpha 90.00
_cell_angle_beta 90.00
_cell_angle_gamma 90.00
_cell_formula_units_Z 4
_cell_length_a 5.6703(10)
_cell_length_b 10.858(2)
_cell_length_c 23.955(4)
_cell_measurement_reflns_used 4970
_cell_measurement_temperature 110(2)
_cell_measurement_theta_max 25.49
_cell_measurement_theta_min 1.70
_cell_volume 1474.9(4)
_computing_cell_refinement 'SAINT (Bruker, 2004)'
_computing_data_collection 'APEX2 (Bruker, 2004)'
_computing_data_reduction 'Bruker SAINT'
_computing_molecular_graphics 'SHELXTL (Bruker, 2004) and DIAMOND (Brandenburg, 2006)'
_computing_publication_material 'SHELXTL and PLATON (Spek, 2009)'
_computing_structure_refinement 'SHELXS-97 (Sheldrick, 2008)'
_computing_structure_solution 'SHELXS-97 (Sheldrick, 2008)'
_diffrn_ambient_temperature 110(2)
_diffrn_measured_fraction_theta_full 0.993
_diffrn_measured_fraction_theta_max 0.993
_diffrn_measurement_device_type 'Bruker APEXII CCD'
_diffrn_measurement_method 'phi and omega scans'
_diffrn_radiation_monochromator graphite
_diffrn_radiation_source 'fine-focus sealed tube'
_diffrn_radiation_type MoK\a
_diffrn_radiation_wavelength 0.71073
_diffrn_reflns_av_R_equivalents 0.0294
_diffrn_reflns_av_sigmaI/netI 0.0357
_diffrn_reflns_limit_h_max 6
_diffrn_reflns_limit_h_min -6
_diffrn_reflns_limit_k_max 11
_diffrn_reflns_limit_k_min -13
_diffrn_reflns_limit_l_max 29
_diffrn_reflns_limit_l_min -24
_diffrn_reflns_number 7898
_diffrn_reflns_theta_full 25.49
_diffrn_reflns_theta_max 25.49
_diffrn_reflns_theta_min 1.70
_exptl_absorpt_coefficient_mu 0.115
_exptl_absorpt_correction_T_max 0.9830
_exptl_absorpt_correction_T_min 0.9544
_exptl_absorpt_correction_type multi-scan
_exptl_absorpt_process_details 'SADABS (Sheldrick, 1996)'
_exptl_crystal_colour colorless
_exptl_crystal_density_diffrn 1.461
_exptl_crystal_density_method 'not measured'
_exptl_crystal_description block
_exptl_crystal_F_000 688
_exptl_crystal_size_max 0.41
_exptl_crystal_size_mid 0.28
_exptl_crystal_size_min 0.15
_refine_diff_density_max 0.231
_refine_diff_density_min -0.200
_refine_diff_density_rms 0.044
_refine_ls_extinction_method none
_refine_ls_goodness_of_fit_ref 1.048
_refine_ls_hydrogen_treatment constr
_refine_ls_matrix_type full
_refine_ls_number_parameters 210
_refine_ls_number_reflns 2716
_refine_ls_number_restraints 0
_refine_ls_restrained_S_all 1.048
_refine_ls_R_factor_all 0.0487
_refine_ls_R_factor_gt 0.0357
_refine_ls_shift/su_max 0.000
_refine_ls_shift/su_mean 0.000
_refine_ls_structure_factor_coef Fsqd
_refine_ls_weighting_details 'calc w=1/[\s^2^(Fo^2^)+(0.0452P)^2^+0.2872P] where P=(Fo^2^+2Fc^2^)/3'
_refine_ls_weighting_scheme calc
_refine_ls_wR_factor_gt 0.0813
_refine_ls_wR_factor_ref 0.0879
_reflns_number_gt 2272
_reflns_number_total 2716
_reflns_threshold_expression >2sigma(I)
_cod_data_source_file np200766d_si_001.cif
_cod_data_source_block altersolanol_L
_cod_depositor_comments
;
The following automatic conversions were performed:

'_symmetry_cell_setting' value 'Orthorhombic' changed to
'orthorhombic' according to
/home/saulius/struct/CIF-dictionaries/cif_core.dic dictionary named
'cif_core.dic' version 2.4.1 from 2010-06-29.

Automatic conversion script
Id: cif_fix_values 1715 2011-07-08 13:25:40Z adriana 
;
_cod_original_cell_volume 1474.9(5)
_cod_original_sg_symbol_H-M P2(1)2(1)2(1)
_cod_database_code 1503469

loop_
_symmetry_equiv_pos_as_xyz
'x, y, z'
'-x+1/2, -y, z+1/2'
'-x, y+1/2, -z+1/2'
'x+1/2, -y+1/2, -z'

loop_
_atom_site_label
_atom_site_type_symbol
_atom_site_fract_x
_atom_site_fract_y
_atom_site_fract_z
_atom_site_U_iso_or_equiv
_atom_site_adp_type
_atom_site_occupancy
_atom_site_symmetry_multiplicity
_atom_site_calc_flag
_atom_site_refinement_flags
O5 O 1.1399(3) 0.84387(12) 0.14125(6) 0.0223(4) Uani 1 1 d .
O3 O 0.8951(2) 0.58432(13) 0.31056(6) 0.0166(3) Uani 1 1 d .
H3A H 0.8922 0.5140 0.3252 0.025 Uiso 1 1 calc R
O4 O 0.6872(3) 0.82295(12) 0.32381(6) 0.0179(3) Uani 1 1 d .
H4 H 0.8190 0.8115 0.3389 0.027 Uiso 1 1 calc R
O1 O 0.8077(3) 0.37005(12) 0.14367(6) 0.0204(3) Uani 1 1 d .
H1A H 0.6723 0.3467 0.1532 0.031 Uiso 1 1 calc R
O2 O 0.4154(2) 0.56733(13) 0.20914(6) 0.0192(3) Uani 1 1 d .
H2 H 0.3577 0.5034 0.1948 0.029 Uiso 1 1 calc R
O6 O 1.4104(3) 0.78508(14) 0.06013(6) 0.0262(4) Uani 1 1 d .
H6B H 1.3546 0.8298 0.0855 0.039 Uiso 1 1 calc R
C8 C 0.6414(3) 0.53962(18) 0.23225(8) 0.0149(4) Uani 1 1 d .
H8A H 0.6482 0.4495 0.2407 0.018 Uiso 1 1 calc R
C10 C 1.0702(4) 0.4493(2) 0.05508(9) 0.0217(5) Uani 1 1 d .
H10A H 0.9938 0.3716 0.0529 0.026 Uiso 1 1 calc R
C12 C 1.1104(4) 0.65039(19) 0.09703(8) 0.0170(5) Uani 1 1 d .
C1 C 1.2536(4) 0.4771(2) 0.01804(9) 0.0252(6) Uani 1 1 d .
C13 C 0.8451(4) 0.70931(18) 0.17891(8) 0.0154(4) Uani 1 1 d .
H13A H 0.6928 0.7327 0.1607 0.018 Uiso 1 1 calc R
C5 C 0.8655(4) 0.78335(19) 0.23290(8) 0.0172(5) Uani 1 1 d .
H5A H 1.0210 0.7675 0.2503 0.021 Uiso 1 1 calc R
H5B H 0.8554 0.8723 0.2243 0.021 Uiso 1 1 calc R
C7 C 0.6679(4) 0.61173(19) 0.28732(8) 0.0152(4) Uani 1 1 d .
C6 C 0.6704(4) 0.74886(18) 0.27388(8) 0.0156(4) Uani 1 1 d .
H6A H 0.5165 0.7690 0.2556 0.019 Uiso 1 1 calc R
C9 C 0.8066(4) 0.50080(17) 0.13523(8) 0.0169(4) Uani 1 1 d .
H9A H 0.6517 0.5247 0.1184 0.020 Uiso 1 1 calc R
O7 O 1.3067(3) 0.38645(14) -0.01879(6) 0.0357(5) Uani 1 1 d .
C4 C 1.0413(4) 0.74043(18) 0.13874(9) 0.0166(5) Uani 1 1 d .
C14 C 0.8365(4) 0.57036(18) 0.19054(8) 0.0144(4) Uani 1 1 d .
H14A H 0.9908 0.5455 0.2073 0.017 Uiso 1 1 calc R
C2 C 1.3696(4) 0.5897(2) 0.02025(9) 0.0232(5) Uani 1 1 d .
H2A H 1.4963 0.6073 -0.0044 0.028 Uiso 1 1 calc R
C16 C 0.4742(4) 0.5788(2) 0.32888(9) 0.0187(5) Uani 1 1 d .
H16A H 0.4961 0.6264 0.3632 0.028 Uiso 1 1 calc R
H16B H 0.4820 0.4906 0.3374 0.028 Uiso 1 1 calc R
H16C H 0.3199 0.5982 0.3126 0.028 Uiso 1 1 calc R
C3 C 1.2958(4) 0.67615(19) 0.05950(9) 0.0202(5) Uani 1 1 d .
C11 C 0.9997(4) 0.53333(19) 0.09453(8) 0.0167(5) Uani 1 1 d .
C15 C 1.4896(6) 0.4099(2) -0.05842(11) 0.0423(8) Uani 1 1 d .
H15A H 1.5106 0.3375 -0.0823 0.063 Uiso 1 1 calc R
H15B H 1.6372 0.4274 -0.0387 0.063 Uiso 1 1 calc R
H15C H 1.4464 0.4810 -0.0815 0.063 Uiso 1 1 calc R

loop_
_atom_site_aniso_label
_atom_site_aniso_U_11
_atom_site_aniso_U_22
_atom_site_aniso_U_33
_atom_site_aniso_U_23
_atom_site_aniso_U_13
_atom_site_aniso_U_12
O5 0.0273(9) 0.0160(8) 0.0235(8) -0.0014(6) 0.0053(7) -0.0058(6)
O3 0.0152(7) 0.0170(8) 0.0176(7) 0.0028(6) -0.0020(6) 0.0008(6)
O4 0.0197(8) 0.0153(7) 0.0187(8) -0.0022(6) -0.0014(7) 0.0018(6)
O1 0.0239(8) 0.0126(7) 0.0247(8) 0.0000(6) 0.0055(7) -0.0035(6)
O2 0.0138(7) 0.0192(8) 0.0245(8) -0.0037(7) -0.0055(6) -0.0007(6)
O6 0.0315(9) 0.0229(9) 0.0241(9) -0.0029(7) 0.0101(8) -0.0073(7)
C8 0.0126(10) 0.0102(10) 0.0221(11) 0.0004(8) -0.0001(9) 0.0004(8)
C10 0.0326(13) 0.0170(11) 0.0154(11) -0.0003(9) -0.0007(10) -0.0021(10)
C12 0.0191(11) 0.0162(11) 0.0156(11) 0.0010(8) -0.0018(9) 0.0001(9)
C1 0.0389(15) 0.0206(12) 0.0162(12) 0.0006(9) 0.0038(10) 0.0058(10)
C13 0.0162(11) 0.0134(10) 0.0164(11) 0.0014(8) -0.0019(9) 0.0002(9)
C5 0.0177(11) 0.0134(10) 0.0206(11) 0.0012(8) -0.0003(9) -0.0008(9)
C7 0.0117(10) 0.0168(10) 0.0172(11) -0.0003(9) -0.0016(9) 0.0015(9)
C6 0.0154(10) 0.0163(10) 0.0152(10) -0.0038(8) -0.0027(9) 0.0021(8)
C9 0.0185(11) 0.0129(10) 0.0193(11) 0.0001(8) -0.0010(9) -0.0008(9)
O7 0.0586(12) 0.0222(9) 0.0261(9) -0.0032(7) 0.0196(9) -0.0005(9)
C4 0.0190(11) 0.0120(11) 0.0186(11) 0.0037(9) -0.0041(9) 0.0002(8)
C14 0.0141(10) 0.0133(10) 0.0157(10) 0.0007(8) -0.0021(8) 0.0000(8)
C2 0.0305(13) 0.0230(12) 0.0160(11) 0.0036(9) 0.0070(10) 0.0035(10)
C16 0.0178(11) 0.0173(11) 0.0209(11) -0.0012(9) 0.0016(9) 0.0006(9)
C3 0.0230(12) 0.0193(11) 0.0181(11) 0.0032(9) -0.0032(10) -0.0011(10)
C11 0.0205(11) 0.0157(11) 0.0140(11) 0.0022(9) -0.0034(9) 0.0018(9)
C15 0.071(2) 0.0262(15) 0.0300(14) -0.0022(12) 0.0267(14) 0.0018(13)

loop_
_atom_type_symbol
_atom_type_description
_atom_type_scat_dispersion_real
_atom_type_scat_dispersion_imag
_atom_type_scat_source
C C 0.0033 0.0016 'International Tables Vol C Tables 4.2.6.8 and 6.1.1.4'
H H 0.0000 0.0000 'International Tables Vol C Tables 4.2.6.8 and 6.1.1.4'
O O 0.0106 0.0060 'International Tables Vol C Tables 4.2.6.8 and 6.1.1.4'

loop_
_geom_angle_atom_site_label_1
_geom_angle_atom_site_label_2
_geom_angle_atom_site_label_3
_geom_angle
C7 O3 H3A 109.5
C6 O4 H4 109.5
C9 O1 H1A 109.5
C8 O2 H2 109.5
C3 O6 H6B 109.5
O2 C8 C14 110.50(16)
O2 C8 C7 108.18(16)
C14 C8 C7 112.24(16)
O2 C8 H8A 108.6
C14 C8 H8A 108.6
C7 C8 H8A 108.6
C11 C10 C1 120.6(2)
C11 C10 H10A 119.7
C1 C10 H10A 119.7
C3 C12 C11 118.69(19)
C3 C12 C4 120.40(19)
C11 C12 C4 120.87(19)
O7 C1 C2 123.9(2)
O7 C1 C10 114.9(2)
C2 C1 C10 121.2(2)
C4 C13 C5 111.48(17)
C4 C13 C14 111.04(16)
C5 C13 C14 111.48(16)
C4 C13 H13A 107.5
C5 C13 H13A 107.5
C14 C13 H13A 107.5
C6 C5 C13 111.14(16)
C6 C5 H5A 109.4
C13 C5 H5A 109.4
C6 C5 H5B 109.4
C13 C5 H5B 109.4
H5A C5 H5B 108.0
O3 C7 C6 106.04(16)
O3 C7 C16 110.17(16)
C6 C7 C16 111.96(16)
O3 C7 C8 108.31(16)
C6 C7 C8 108.45(16)
C16 C7 C8 111.69(17)
O4 C6 C5 110.38(16)
O4 C6 C7 111.72(16)
C5 C6 C7 112.50(16)
O4 C6 H6A 107.3
C5 C6 H6A 107.3
C7 C6 H6A 107.3
O1 C9 C11 108.66(17)
O1 C9 C14 111.41(16)
C11 C9 C14 111.26(17)
O1 C9 H9A 108.5
C11 C9 H9A 108.5
C14 C9 H9A 108.5
C1 O7 C15 117.66(19)
O5 C4 C12 121.00(19)
O5 C4 C13 119.86(18)
C12 C4 C13 119.14(17)
C8 C14 C13 110.87(16)
C8 C14 C9 112.16(16)
C13 C14 C9 109.31(16)
C8 C14 H14A 108.1
C13 C14 H14A 108.1
C9 C14 H14A 108.1
C1 C2 C3 118.5(2)
C1 C2 H2A 120.8
C3 C2 H2A 120.8
C7 C16 H16A 109.5
C7 C16 H16B 109.5
H16A C16 H16B 109.5
C7 C16 H16C 109.5
H16A C16 H16C 109.5
H16B C16 H16C 109.5
O6 C3 C2 117.0(2)
O6 C3 C12 121.69(19)
C2 C3 C12 121.3(2)
C10 C11 C12 119.7(2)
C10 C11 C9 120.05(19)
C12 C11 C9 120.24(19)
O7 C15 H15A 109.5
O7 C15 H15B 109.5
H15A C15 H15B 109.5
O7 C15 H15C 109.5
H15A C15 H15C 109.5
H15B C15 H15C 109.5

loop_
_geom_bond_atom_site_label_1
_geom_bond_atom_site_label_2
_geom_bond_distance
O5 C4 1.256(2)
O3 C7 1.435(2)
O3 H3A 0.8400
O4 C6 1.444(2)
O4 H4 0.8400
O1 C9 1.434(2)
O1 H1A 0.8400
O2 C8 1.428(2)
O2 H2 0.8400
O6 C3 1.350(3)
O6 H6B 0.8400
C8 C14 1.528(3)
C8 C7 1.541(3)
C8 H8A 1.0000
C10 C11 1.373(3)
C10 C1 1.400(3)
C10 H10A 0.9500
C12 C3 1.411(3)
C12 C11 1.419(3)
C12 C4 1.452(3)
C1 O7 1.356(3)
C1 C2 1.389(3)
C13 C4 1.509(3)
C13 C5 1.527(3)
C13 C14 1.535(3)
C13 H13A 1.0000
C5 C6 1.526(3)
C5 H5A 0.9900
C5 H5B 0.9900
C7 C6 1.523(3)
C7 C16 1.525(3)
C6 H6A 1.0000
C9 C11 1.508(3)
C9 C14 1.535(3)
C9 H9A 1.0000
O7 C15 1.429(3)
C14 H14A 1.0000
C2 C3 1.393(3)
C2 H2A 0.9500
C16 H16A 0.9800
C16 H16B 0.9800
C16 H16C 0.9800
C15 H15A 0.9800
C15 H15B 0.9800
C15 H15C 0.9800

loop_
_geom_hbond_atom_site_label_D
_geom_hbond_atom_site_label_H
_geom_hbond_atom_site_label_A
_geom_hbond_distance_DH
_geom_hbond_distance_HA
_geom_hbond_distance_DA
_geom_hbond_angle_DHA
_geom_hbond_site_symmetry_A
O3 H3A O5 0.84 2.02 2.862(2) 175.8 3_745
O4 H4 O1 0.84 2.25 3.012(2) 151.2 3_755
O1 H1A O4 0.84 2.13 2.957(2) 169.3 3_645
O2 H2 O4 0.84 2.03 2.829(2) 159.7 3_645
O6 H6B O5 0.84 1.81 2.557(2) 146.6 .

loop_
_geom_torsion_atom_site_label_1
_geom_torsion_atom_site_label_2
_geom_torsion_atom_site_label_3
_geom_torsion_atom_site_label_4
_geom_torsion
C11 C10 C1 O7 179.9(2)
C11 C10 C1 C2 0.3(3)
C4 C13 C5 C6 -178.48(16)
C14 C13 C5 C6 -53.8(2)
O2 C8 C7 O3 -179.85(14)
C14 C8 C7 O3 -57.7(2)
O2 C8 C7 C6 -65.2(2)
C14 C8 C7 C6 57.0(2)
O2 C8 C7 C16 58.7(2)
C14 C8 C7 C16 -179.17(16)
C13 C5 C6 O4 -177.86(16)
C13 C5 C6 C7 56.6(2)
O3 C7 C6 O4 -65.7(2)
C16 C7 C6 O4 54.5(2)
C8 C7 C6 O4 178.14(16)
O3 C7 C6 C5 59.1(2)
C16 C7 C6 C5 179.27(17)
C8 C7 C6 C5 -57.1(2)
C2 C1 O7 C15 -1.5(3)
C10 C1 O7 C15 178.9(2)
C3 C12 C4 O5 2.1(3)
C11 C12 C4 O5 179.60(19)
C3 C12 C4 C13 -178.98(18)
C11 C12 C4 C13 -1.4(3)
C5 C13 C4 O5 -25.7(3)
C14 C13 C4 O5 -150.66(18)
C5 C13 C4 C12 155.33(18)
C14 C13 C4 C12 30.4(2)
O2 C8 C14 C13 64.7(2)
C7 C8 C14 C13 -56.1(2)
O2 C8 C14 C9 -57.8(2)
C7 C8 C14 C9 -178.65(16)
C4 C13 C14 C8 178.67(16)
C5 C13 C14 C8 53.7(2)
C4 C13 C14 C9 -57.2(2)
C5 C13 C14 C9 177.87(16)
O1 C9 C14 C8 -59.1(2)
C11 C9 C14 C8 179.51(16)
O1 C9 C14 C13 177.54(16)
C11 C9 C14 C13 56.1(2)
O7 C1 C2 C3 179.0(2)
C10 C1 C2 C3 -1.4(3)
C1 C2 C3 O6 -179.27(19)
C1 C2 C3 C12 1.1(3)
C11 C12 C3 O6 -179.17(19)
C4 C12 C3 O6 -1.6(3)
C11 C12 C3 C2 0.5(3)
C4 C12 C3 C2 178.1(2)
C1 C10 C11 C12 1.3(3)
C1 C10 C11 C9 -178.3(2)
C3 C12 C11 C10 -1.7(3)
C4 C12 C11 C10 -179.26(19)
C3 C12 C11 C9 177.91(18)
C4 C12 C11 C9 0.3(3)
O1 C9 C11 C10 28.3(3)
C14 C9 C11 C10 151.31(19)
O1 C9 C11 C12 -151.30(19)
C14 C9 C11 C12 -28.3(3)
